data_1534904
loop_
_publ_author_name
'Bean, A.C.'
'Scott, B.L.'
'Albrecht-Schmitt, T.E.'
'Runde, W.'

_publ_section_title
;
 Intercalation of KCl into layered neptunyl and plutonyl iodates
;
_journal_name_full 'Journal of Solid State Chemistry'
_journal_page_first 1346
_journal_page_last 1351
_journal_volume 177
_journal_year 2004
_chemical_formula_sum 'Cl0.5 H6.5 I2 K0.5 Np O11.25'
_chemical_name_systematic '((Np O2) (I O3)2) (K Cl)0.5 (H2 O)3.25'
_space_group_IT_number 15
_symmetry_space_group_name_Hall '-C 2yc'
_symmetry_space_group_name_H-M 'C 1 2/c 1'
_cell_angle_alpha 90
_cell_angle_beta 93.033
_cell_angle_gamma 90
_cell_formula_units_Z 8
_cell_length_a 21.537
_cell_length_b 11.67
_cell_length_c 7.3154
_cell_volume 1836.054
_citation_journal_id_ASTM JSSCBI
_cod_data_source_file Bean_JSSCBI_2004_1150.cif
_cod_data_source_block H6.5Cl0.5I2K0.5Np1O11.25
_cod_original_formula_sum 'H6.5 Cl0.5 I2 K0.5 Np1 O11.25'
_cod_database_code 1534904

loop_
_symmetry_equiv_pos_as_xyz
x,y,z
-x,y,-z+1/2
-x,-y,-z
x,-y,z-1/2
x+1/2,y+1/2,z
-x+1/2,y+1/2,-z+1/2
-x+1/2,-y+1/2,-z
x+1/2,-y+1/2,z-1/2

loop_
_atom_site_label
_atom_site_type_symbol
_atom_site_fract_x
_atom_site_fract_y
_atom_site_fract_z
_atom_site_occupancy
_atom_site_U_iso_or_equiv
O7 O-2 0.356 0.1085 0.007 1 0.0
K1 K+1 0.5 0.5 0 1 0.0
O4 O-2 0.3648 -0.5224 0.2029 1 0.0
O2 O-2 0.433 -0.7279 0.2286 1 0.0
Cl1 Cl-1 0.5134 -0.1404 0.1387 0.5 0.0
O3 O-2 0.3399 -0.9029 0.3566 1 0.0
O14 O-2 0.462 -0.059 0.07 0.5 0.0
O10 O-2 0.5042 0.518 0.067 1 0.0
I2 I+5 0.33705 -0.03368 0.08706 1 0.0
O5 O-2 0.3634 -0.3255 0.3962 1 0.0
O8 O-2 0.2513 -0.0192 0.073 1 0.0
Np1 Np+6 0.3538 -0.72383 0.20487 1 0.0
O13 O-2 0.5 -0.2988 0.25 1 0.0
O12 O-2 0.5 0.029 0.25 1 0.0
O9 O-2 0.52 -0.085 0.088 0.25 0.0
O1 O-2 0.273 -0.7186 0.1849 1 0.0
I1 I+5 0.31765 -0.3941 0.20543 1 0.0
O11 O-2 0.447 -0.057 0.129 0.5 0.0
O6 O-2 0.354 -0.3106 0.029 1 0.0
